data_7058335
loop_
_publ_author_name
'Nahaei, Asma'
'Nabavizadeh, S. Masoud'
'Hosseini, Fatemeh Niroomand'
'Hoseini, S. Jafar'
'Abu-Omar, Mahdi M.'

_publ_section_title
;
 Arene C--H bond activation and methane formation by a methylplatinum(ii)
 complex: experimental and theoretical elucidation of the mechanism
;
_journal_issue 21
_journal_name_full 'New Journal of Chemistry'
_journal_page_first 8005
_journal_paper_doi 10.1039/C9NJ01968E
_journal_volume 43
_journal_year 2019
_chemical_formula_sum 'C32 H34 N2 O2 Pt2 S2'
_chemical_formula_weight 932.91
_space_group_crystal_system monoclinic
_space_group_IT_number 14
_space_group_name_Hall '-P 2yn'
_space_group_name_H-M_alt 'P 1 21/n 1'
_symmetry_space_group_name_Hall '-P 2yn'
_symmetry_space_group_name_H-M 'P 1 21/n 1'
_atom_sites_solution_hydrogens geom
_audit_creation_method SHELXL-2014/7
_audit_update_record
;
2017-08-29 deposited with the CCDC.    2019-04-24 downloaded from the CCDC.
;
_cell_angle_alpha 90
_cell_angle_beta 98.327(8)
_cell_angle_gamma 90
_cell_formula_units_Z 4
_cell_length_a 16.974(3)
_cell_length_b 9.8965(16)
_cell_length_c 17.603(3)
_cell_measurement_reflns_used 591
_cell_measurement_temperature 100(2)
_cell_measurement_theta_max 31.6
_cell_measurement_theta_min 2.35
_cell_volume 2925.8(9)
_computing_structure_refinement 'SHELXL-2014/7 (Sheldrick, 2014)'
_diffrn_ambient_temperature 100(2)
_diffrn_measured_fraction_theta_full 0.989
_diffrn_measured_fraction_theta_max 0.973
_diffrn_measurement_device_type 'Bruker Kappa Apex II'
_diffrn_radiation_type MoK\a
_diffrn_radiation_wavelength 0.71073
_diffrn_reflns_av_R_equivalents 0.0359
_diffrn_reflns_av_unetI/netI 0.0534
_diffrn_reflns_Laue_measured_fraction_full 0.989
_diffrn_reflns_Laue_measured_fraction_max 0.973
_diffrn_reflns_limit_h_max 8
_diffrn_reflns_limit_h_min -21
_diffrn_reflns_limit_k_max 12
_diffrn_reflns_limit_k_min -9
_diffrn_reflns_limit_l_max 22
_diffrn_reflns_limit_l_min -22
_diffrn_reflns_number 13258
_diffrn_reflns_point_group_measured_fraction_full 0.989
_diffrn_reflns_point_group_measured_fraction_max 0.973
_diffrn_reflns_theta_full 25.242
_diffrn_reflns_theta_max 27.220
_diffrn_reflns_theta_min 1.802
_exptl_absorpt_coefficient_mu 9.728
_exptl_absorpt_correction_T_max 0.7455
_exptl_absorpt_correction_T_min 0.6534
_exptl_absorpt_correction_type multi-scan
_exptl_absorpt_process_details sadabs
_exptl_crystal_colour yellow
_exptl_crystal_density_diffrn 2.118
_exptl_crystal_description block
_exptl_crystal_F_000 1776
_exptl_crystal_size_max 0.150
_exptl_crystal_size_mid 0.100
_exptl_crystal_size_min 0.100
_refine_diff_density_max 0.987
_refine_diff_density_min -0.894
_refine_diff_density_rms 0.198
_refine_ls_extinction_method none
_refine_ls_goodness_of_fit_ref 1.105
_refine_ls_hydrogen_treatment constr
_refine_ls_matrix_type full
_refine_ls_number_parameters 355
_refine_ls_number_reflns 6352
_refine_ls_number_restraints 0
_refine_ls_restrained_S_all 1.105
_refine_ls_R_factor_all 0.0461
_refine_ls_R_factor_gt 0.0306
_refine_ls_shift/su_max 0.002
_refine_ls_shift/su_mean 0.000
_refine_ls_structure_factor_coef Fsqd
_refine_ls_weighting_details 'w=1/[\s^2^(Fo^2^)] where P=(Fo^2^+2Fc^2^)/3'
_refine_ls_weighting_scheme calc
_refine_ls_wR_factor_gt 0.0427
_refine_ls_wR_factor_ref 0.0455
_reflns_Friedel_coverage 0.000
_reflns_number_gt 5175
_reflns_number_total 6352
_reflns_threshold_expression 'I > 2\s(I)'
_cod_data_source_file c9nj01968e2.cif
_cod_data_source_block s08222017_0m
_cod_depositor_comments 'Adding full bibliography for 7058335.cif.'
_cod_original_cell_volume 2925.9(9)
_cod_database_code 7058335
_shelx_shelxl_version_number 2014/7
_shelx_space_group_comment
;
The symmetry employed for this shelxl refinement is uniquely defined
by the following loop, which should always be used as a source of
symmetry information in preference to the above space-group names.
They are only intended as comments.
;
_shelx_estimated_absorpt_t_min 0.323
_shelx_estimated_absorpt_t_max 0.443

loop_
_space_group_symop_operation_xyz
'x, y, z'
'-x+1/2, y+1/2, -z+1/2'
'-x, -y, -z'
'x-1/2, -y-1/2, z-1/2'

loop_
_atom_site_label
_atom_site_type_symbol
_atom_site_fract_x
_atom_site_fract_y
_atom_site_fract_z
_atom_site_U_iso_or_equiv
_atom_site_adp_type
_atom_site_occupancy
_atom_site_site_symmetry_order
_atom_site_calc_flag
_atom_site_refinement_flags_posn
_atom_site_refinement_flags_adp
C1 C 0.3374(3) 0.1101(5) 0.3875(3) 0.0179(13) Uani 1 1 d . .
H1A H 0.3901 0.0698 0.3869 0.027 Uiso 1 1 calc R U
H1B H 0.3061 0.1026 0.3363 0.027 Uiso 1 1 calc R U
H1C H 0.3100 0.0623 0.4248 0.027 Uiso 1 1 calc R U
C2 C 0.3244(3) 0.2838(5) 0.2224(3) 0.0221(13) Uani 1 1 d . .
H2A H 0.2999 0.3223 0.1733 0.033 Uiso 1 1 calc R U
H2B H 0.3094 0.1884 0.2248 0.033 Uiso 1 1 calc R U
H2C H 0.3825 0.2912 0.2267 0.033 Uiso 1 1 calc R U
C3 C 0.1885(3) 0.3230(5) 0.2858(3) 0.0222(14) Uani 1 1 d . .
H3A H 0.1614 0.3662 0.3249 0.033 Uiso 1 1 calc R U
H3B H 0.1850 0.2246 0.2905 0.033 Uiso 1 1 calc R U
H3C H 0.1629 0.3508 0.2346 0.033 Uiso 1 1 calc R U
C4 C 0.3659(3) 0.6290(5) 0.4294(3) 0.0132(12) Uani 1 1 d . .
H4 H 0.3406 0.6321 0.3777 0.016 Uiso 1 1 calc R U
C5 C 0.3901(3) 0.7492(5) 0.4665(3) 0.0141(12) Uani 1 1 d . .
H5 H 0.3812 0.8328 0.4401 0.017 Uiso 1 1 calc R U
C6 C 0.4268(3) 0.7474(5) 0.5410(3) 0.0159(12) Uani 1 1 d . .
H6 H 0.4431 0.8294 0.5667 0.019 Uiso 1 1 calc R U
C7 C 0.4401(3) 0.6237(5) 0.5791(3) 0.0128(12) Uani 1 1 d . .
C8 C 0.4797(3) 0.6096(5) 0.6563(3) 0.0179(13) Uani 1 1 d . .
H8 H 0.4971 0.6881 0.6850 0.022 Uiso 1 1 calc R U
C9 C 0.4929(3) 0.4852(5) 0.6891(3) 0.0156(12) Uani 1 1 d . .
H9 H 0.5192 0.4784 0.7404 0.019 Uiso 1 1 calc R U
C10 C 0.4677(3) 0.3643(5) 0.6474(3) 0.0144(12) Uani 1 1 d . .
C11 C 0.4797(3) 0.2336(5) 0.6799(3) 0.0168(12) Uani 1 1 d . .
H11 H 0.5057 0.2230 0.7311 0.020 Uiso 1 1 calc R U
C12 C 0.4534(3) 0.1222(5) 0.6367(3) 0.0210(14) Uani 1 1 d . .
H12 H 0.4616 0.0345 0.6583 0.025 Uiso 1 1 calc R U
C13 C 0.4146(3) 0.1364(5) 0.5612(3) 0.0137(12) Uani 1 1 d . .
H13 H 0.3972 0.0574 0.5330 0.016 Uiso 1 1 calc R U
C14 C 0.4008(3) 0.2610(5) 0.5260(3) 0.0117(12) Uani 1 1 d . .
C15 C 0.4278(3) 0.3751(5) 0.5722(3) 0.0097(8) Uani 1 1 d . .
C16 C 0.4140(3) 0.5060(5) 0.5377(3) 0.0110(8) Uani 1 1 d . .
C17 C 0.4073(3) 0.9772(4) 0.8285(3) 0.0177(13) Uani 1 1 d . .
H17A H 0.4036 1.0257 0.8764 0.026 Uiso 1 1 calc R U
H17B H 0.3566 0.9848 0.7942 0.026 Uiso 1 1 calc R U
H17C H 0.4499 1.0167 0.8036 0.026 Uiso 1 1 calc R U
C18 C 0.2880(3) 0.7738(5) 0.6977(3) 0.0227(14) Uani 1 1 d . .
H18A H 0.3267 0.7334 0.6682 0.034 Uiso 1 1 calc R U
H18B H 0.2920 0.8725 0.6957 0.034 Uiso 1 1 calc R U
H18C H 0.2341 0.7458 0.6757 0.034 Uiso 1 1 calc R U
C19 C 0.2349(3) 0.8131(5) 0.8346(3) 0.0209(13) Uani 1 1 d . .
H19A H 0.1817 0.7851 0.8106 0.031 Uiso 1 1 calc R U
H19B H 0.2420 0.9097 0.8255 0.031 Uiso 1 1 calc R U
H19C H 0.2406 0.7962 0.8900 0.031 Uiso 1 1 calc R U
C20 C 0.4423(3) 0.4593(5) 0.8680(3) 0.0149(12) Uani 1 1 d . .
H20 H 0.3904 0.4563 0.8394 0.018 Uiso 1 1 calc R U
C21 C 0.4798(3) 0.3383(5) 0.8922(3) 0.0159(12) Uani 1 1 d . .
H21 H 0.4532 0.2547 0.8810 0.019 Uiso 1 1 calc R U
C22 C 0.5550(3) 0.3404(5) 0.9321(3) 0.0161(12) Uani 1 1 d . .
H22 H 0.5811 0.2581 0.9481 0.019 Uiso 1 1 calc R U
C23 C 0.5940(3) 0.4649(5) 0.9496(3) 0.0135(12) Uani 1 1 d . .
C24 C 0.6715(3) 0.4793(5) 0.9928(3) 0.0187(13) Uani 1 1 d . .
H24 H 0.7009 0.4010 1.0107 0.022 Uiso 1 1 calc R U
C25 C 0.7036(3) 0.6030(5) 1.0085(3) 0.0168(13) Uani 1 1 d . .
H25 H 0.7554 0.6094 1.0372 0.020 Uiso 1 1 calc R U
C26 C 0.6620(3) 0.7253(5) 0.9833(3) 0.0120(11) Uani 1 1 d . .
C27 C 0.6937(3) 0.8549(5) 0.9983(3) 0.0179(13) Uani 1 1 d . .
H27 H 0.7449 0.8655 1.0276 0.021 Uiso 1 1 calc R U
C28 C 0.6510(3) 0.9655(5) 0.9709(3) 0.0187(13) Uani 1 1 d . .
H28 H 0.6732 1.0530 0.9808 0.022 Uiso 1 1 calc R U
C29 C 0.5743(3) 0.9524(5) 0.9279(3) 0.0193(13) Uani 1 1 d . .
H29 H 0.5455 1.0316 0.9107 0.023 Uiso 1 1 calc R U
C30 C 0.5401(3) 0.8280(5) 0.9101(3) 0.0113(11) Uani 1 1 d . .
C31 C 0.5855(3) 0.7151(5) 0.9394(3) 0.0097(8) Uani 1 1 d . .
C32 C 0.5525(3) 0.5840(5) 0.9233(3) 0.0110(8) Uani 1 1 d . .
N1 N 0.3771(2) 0.5105(4) 0.4640(2) 0.0104(9) Uani 1 1 d . .
N2 N 0.4770(2) 0.5801(4) 0.8836(2) 0.0122(10) Uani 1 1 d . .
O1 O 0.2919(2) 0.5180(3) 0.2762(2) 0.0251(10) Uani 1 1 d . .
O2 O 0.2825(2) 0.5752(3) 0.7941(2) 0.0226(10) Uani 1 1 d . .
Pt1 Pt 0.35023(2) 0.31226(2) 0.41805(2) 0.01035(5) Uani 1 1 d . .
Pt2 Pt 0.43201(2) 0.77665(2) 0.85225(2) 0.01076(5) Uani 1 1 d . .
S1 S 0.29084(8) 0.37324(13) 0.29900(8) 0.0150(3) Uani 1 1 d . .
S2 S 0.30817(7) 0.71925(13) 0.79439(8) 0.0145(3) Uani 1 1 d . .

loop_
_atom_site_aniso_label
_atom_site_aniso_U_11
_atom_site_aniso_U_22
_atom_site_aniso_U_33
_atom_site_aniso_U_23
_atom_site_aniso_U_13
_atom_site_aniso_U_12
C1 0.025(3) 0.015(3) 0.012(3) -0.003(2) -0.002(3) -0.001(2)
C2 0.028(3) 0.027(3) 0.012(3) -0.005(2) 0.005(3) -0.005(3)
C3 0.013(3) 0.028(3) 0.025(4) -0.004(3) 0.002(2) 0.005(2)
C4 0.013(3) 0.015(3) 0.012(3) 0.001(2) 0.002(2) 0.001(2)
C5 0.017(3) 0.005(3) 0.020(3) 0.001(2) 0.003(2) 0.003(2)
C6 0.019(3) 0.008(3) 0.022(3) -0.004(2) 0.005(2) 0.000(2)
C7 0.011(2) 0.013(3) 0.015(3) -0.001(2) 0.005(2) -0.002(2)
C8 0.014(3) 0.017(3) 0.023(3) -0.006(2) 0.002(3) -0.006(2)
C9 0.015(3) 0.023(3) 0.007(3) -0.003(2) -0.003(2) 0.004(2)
C10 0.007(2) 0.021(3) 0.016(3) -0.004(2) 0.001(2) -0.001(2)
C11 0.016(3) 0.024(3) 0.010(3) 0.002(2) 0.001(2) 0.003(2)
C12 0.027(3) 0.015(3) 0.021(3) 0.006(2) 0.003(3) 0.004(3)
C13 0.019(3) 0.007(3) 0.014(3) -0.007(2) 0.001(2) -0.001(2)
C14 0.007(2) 0.012(3) 0.015(3) -0.005(2) -0.001(2) 0.002(2)
C15 0.0115(17) 0.012(2) 0.0063(18) -0.0010(15) 0.0041(15) -0.0014(15)
C16 0.0074(17) 0.017(2) 0.009(2) -0.0037(15) 0.0035(15) 0.0021(15)
C17 0.022(3) 0.007(3) 0.023(3) -0.002(2) -0.002(3) -0.003(2)
C18 0.022(3) 0.029(3) 0.014(3) 0.000(3) -0.006(3) 0.007(3)
C19 0.014(3) 0.026(3) 0.023(3) 0.002(3) 0.006(2) 0.002(2)
C20 0.014(3) 0.017(3) 0.013(3) 0.001(2) 0.003(2) -0.006(2)
C21 0.021(3) 0.015(3) 0.011(3) 0.003(2) 0.002(2) -0.007(2)
C22 0.021(3) 0.007(3) 0.021(3) 0.003(2) 0.009(3) 0.007(2)
C23 0.012(3) 0.013(3) 0.016(3) 0.002(2) 0.004(2) -0.001(2)
C24 0.015(3) 0.017(3) 0.024(3) 0.006(3) 0.002(3) 0.004(2)
C25 0.010(3) 0.027(3) 0.013(3) 0.002(2) 0.000(2) 0.005(2)
C26 0.005(2) 0.018(3) 0.014(3) 0.000(2) 0.004(2) -0.003(2)
C27 0.011(3) 0.025(3) 0.017(3) 0.000(2) 0.000(2) -0.006(2)
C28 0.023(3) 0.014(3) 0.021(3) -0.004(2) 0.006(3) -0.007(2)
C29 0.022(3) 0.018(3) 0.017(3) 0.004(2) -0.002(3) 0.002(2)
C30 0.011(2) 0.013(3) 0.009(3) -0.001(2) -0.001(2) 0.000(2)
C31 0.0115(17) 0.012(2) 0.0063(18) -0.0010(15) 0.0041(15) -0.0014(15)
C32 0.0074(17) 0.017(2) 0.009(2) -0.0037(15) 0.0035(15) 0.0021(15)
N1 0.011(2) 0.011(2) 0.009(2) 0.0004(18) 0.0018(19) -0.0003(18)
N2 0.009(2) 0.015(2) 0.012(2) 0.0000(19) 0.0004(19) 0.0004(18)
O1 0.041(2) 0.012(2) 0.019(2) 0.0033(16) -0.006(2) -0.0010(18)
O2 0.019(2) 0.010(2) 0.036(3) -0.0026(17) -0.0051(19) -0.0049(16)
Pt1 0.01268(10) 0.00850(11) 0.00966(11) -0.00010(8) 0.00084(8) -0.00018(8)
Pt2 0.01126(9) 0.00927(11) 0.01145(11) -0.00005(8) 0.00062(8) -0.00030(8)
S1 0.0185(7) 0.0149(7) 0.0106(7) -0.0002(6) -0.0012(6) -0.0007(6)
S2 0.0118(6) 0.0137(7) 0.0171(7) -0.0004(6) -0.0006(5) 0.0004(6)

loop_
_atom_type_symbol
_atom_type_description
_atom_type_scat_dispersion_real
_atom_type_scat_dispersion_imag
_atom_type_scat_source
C C 0.0033 0.0016 'International Tables Vol C Tables 4.2.6.8 and 6.1.1.4'
H H 0.0000 0.0000 'International Tables Vol C Tables 4.2.6.8 and 6.1.1.4'
N N 0.0061 0.0033 'International Tables Vol C Tables 4.2.6.8 and 6.1.1.4'
O O 0.0106 0.0060 'International Tables Vol C Tables 4.2.6.8 and 6.1.1.4'
S S 0.1246 0.1234 'International Tables Vol C Tables 4.2.6.8 and 6.1.1.4'
Pt Pt -1.7033 8.3905 'International Tables Vol C Tables 4.2.6.8 and 6.1.1.4'

loop_
_geom_angle_atom_site_label_1
_geom_angle_atom_site_label_2
_geom_angle_atom_site_label_3
_geom_angle
Pt1 C1 H1A 109.5
Pt1 C1 H1B 109.5
H1A C1 H1B 109.5
Pt1 C1 H1C 109.5
H1A C1 H1C 109.5
H1B C1 H1C 109.5
S1 C2 H2A 109.5
S1 C2 H2B 109.5
H2A C2 H2B 109.5
S1 C2 H2C 109.5
H2A C2 H2C 109.5
H2B C2 H2C 109.5
S1 C3 H3A 109.5
S1 C3 H3B 109.5
H3A C3 H3B 109.5
S1 C3 H3C 109.5
H3A C3 H3C 109.5
H3B C3 H3C 109.5
N1 C4 C5 122.0(5)
N1 C4 H4 119.0
C5 C4 H4 119.0
C6 C5 C4 120.1(4)
C6 C5 H5 120.0
C4 C5 H5 120.0
C5 C6 C7 119.4(4)
C5 C6 H6 120.3
C7 C6 H6 120.3
C6 C7 C16 117.3(5)
C6 C7 C8 124.1(4)
C16 C7 C8 118.6(4)
C9 C8 C7 121.0(5)
C9 C8 H8 119.5
C7 C8 H8 119.5
C8 C9 C10 121.1(5)
C8 C9 H9 119.5
C10 C9 H9 119.5
C15 C10 C11 118.2(4)
C15 C10 C9 119.2(5)
C11 C10 C9 122.6(5)
C12 C11 C10 119.4(5)
C12 C11 H11 120.3
C10 C11 H11 120.3
C11 C12 C13 120.9(5)
C11 C12 H12 119.5
C13 C12 H12 119.5
C14 C13 C12 122.6(4)
C14 C13 H13 118.7
C12 C13 H13 118.7
C13 C14 C15 115.4(4)
C13 C14 Pt1 131.4(3)
C15 C14 Pt1 113.1(3)
C10 C15 C14 123.3(4)
C10 C15 C16 119.6(4)
C14 C15 C16 117.0(4)
N1 C16 C7 122.3(4)
N1 C16 C15 117.2(4)
C7 C16 C15 120.5(4)
Pt2 C17 H17A 109.5
Pt2 C17 H17B 109.5
H17A C17 H17B 109.5
Pt2 C17 H17C 109.5
H17A C17 H17C 109.5
H17B C17 H17C 109.5
S2 C18 H18A 109.5
S2 C18 H18B 109.5
H18A C18 H18B 109.5
S2 C18 H18C 109.5
H18A C18 H18C 109.5
H18B C18 H18C 109.5
S2 C19 H19A 109.5
S2 C19 H19B 109.5
H19A C19 H19B 109.5
S2 C19 H19C 109.5
H19A C19 H19C 109.5
H19B C19 H19C 109.5
N2 C20 C21 122.3(4)
N2 C20 H20 118.8
C21 C20 H20 118.8
C22 C21 C20 119.8(5)
C22 C21 H21 120.1
C20 C21 H21 120.1
C21 C22 C23 120.0(5)
C21 C22 H22 120.0
C23 C22 H22 120.0
C22 C23 C32 117.3(4)
C22 C23 C24 124.7(5)
C32 C23 C24 117.9(4)
C25 C24 C23 120.8(5)
C25 C24 H24 119.6
C23 C24 H24 119.6
C24 C25 C26 122.2(5)
C24 C25 H25 118.9
C26 C25 H25 118.9
C27 C26 C31 117.8(4)
C27 C26 C25 123.6(4)
C31 C26 C25 118.6(4)
C28 C27 C26 119.9(5)
C28 C27 H27 120.1
C26 C27 H27 120.1
C27 C28 C29 121.1(5)
C27 C28 H28 119.4
C29 C28 H28 119.4
C30 C29 C28 121.9(5)
C30 C29 H29 119.0
C28 C29 H29 119.0
C29 C30 C31 115.8(4)
C29 C30 Pt2 131.2(4)
C31 C30 Pt2 113.0(3)
C30 C31 C26 123.5(4)
C30 C31 C32 118.0(4)
C26 C31 C32 118.5(4)
N2 C32 C23 121.9(4)
N2 C32 C31 116.1(4)
C23 C32 C31 121.9(4)
C4 N1 C16 119.0(4)
C4 N1 Pt1 129.0(3)
C16 N1 Pt1 112.0(3)
C20 N2 C32 118.7(4)
C20 N2 Pt2 129.0(3)
C32 N2 Pt2 112.3(3)
C14 Pt1 C1 90.92(19)
C14 Pt1 N1 80.66(17)
C1 Pt1 N1 171.05(17)
C14 Pt1 S1 178.23(15)
C1 Pt1 S1 90.07(14)
N1 Pt1 S1 98.43(11)
C30 Pt2 C17 90.19(19)
C30 Pt2 N2 80.50(17)
C17 Pt2 N2 170.57(17)
C30 Pt2 S2 176.52(16)
C17 Pt2 S2 90.11(14)
N2 Pt2 S2 99.28(11)
O1 S1 C2 104.9(3)
O1 S1 C3 106.3(2)
C2 S1 C3 100.1(3)
O1 S1 Pt1 118.91(15)
C2 S1 Pt1 114.84(18)
C3 S1 Pt1 109.8(2)
O2 S2 C18 105.8(2)
O2 S2 C19 106.3(2)
C18 S2 C19 100.0(3)
O2 S2 Pt2 119.46(14)
C18 S2 Pt2 113.10(19)
C19 S2 Pt2 110.23(17)

loop_
_geom_bond_atom_site_label_1
_geom_bond_atom_site_label_2
_geom_bond_distance
C1 Pt1 2.075(4)
C1 H1A 0.9800
C1 H1B 0.9800
C1 H1C 0.9800
C2 S1 1.775(6)
C2 H2A 0.9800
C2 H2B 0.9800
C2 H2C 0.9800
C3 S1 1.790(5)
C3 H3A 0.9800
C3 H3B 0.9800
C3 H3C 0.9800
C4 N1 1.322(6)
C4 C5 1.391(6)
C4 H4 0.9500
C5 C6 1.368(7)
C5 H5 0.9500
C6 C7 1.398(7)
C6 H6 0.9500
C7 C16 1.410(6)
C7 C8 1.432(7)
C8 C9 1.365(7)
C8 H8 0.9500
C9 C10 1.437(7)
C9 H9 0.9500
C10 C15 1.401(7)
C10 C11 1.417(7)
C11 C12 1.376(7)
C11 H11 0.9500
C12 C13 1.402(7)
C12 H12 0.9500
C13 C14 1.385(7)
C13 H13 0.9500
C14 C15 1.427(6)
C14 Pt1 2.032(5)
C15 C16 1.435(6)
C16 N1 1.358(6)
C17 Pt2 2.059(4)
C17 H17A 0.9800
C17 H17B 0.9800
C17 H17C 0.9800
C18 S2 1.771(5)
C18 H18A 0.9800
C18 H18B 0.9800
C18 H18C 0.9800
C19 S2 1.780(5)
C19 H19A 0.9800
C19 H19B 0.9800
C19 H19C 0.9800
C20 N2 1.343(6)
C20 C21 1.394(7)
C20 H20 0.9500
C21 C22 1.365(7)
C21 H21 0.9500
C22 C23 1.412(7)
C22 H22 0.9500
C23 C32 1.416(6)
C23 C24 1.428(6)
C24 C25 1.352(7)
C24 H24 0.9500
C25 C26 1.439(6)
C25 H25 0.9500
C26 C27 1.401(7)
C26 C31 1.415(6)
C27 C28 1.363(7)
C27 H27 0.9500
C28 C29 1.415(7)
C28 H28 0.9500
C29 C30 1.377(7)
C29 H29 0.9500
C30 C31 1.412(6)
C30 Pt2 2.030(4)
C31 C32 1.425(6)
C32 N2 1.368(6)
N1 Pt1 2.145(4)
N2 Pt2 2.133(4)
O1 S1 1.488(3)
O2 S2 1.491(3)
Pt1 S1 2.2717(13)
Pt2 S2 2.2713(12)

loop_
_geom_torsion_atom_site_label_1
_geom_torsion_atom_site_label_2
_geom_torsion_atom_site_label_3
_geom_torsion_atom_site_label_4
_geom_torsion
N1 C4 C5 C6 0.0(8)
C4 C5 C6 C7 0.5(8)
C5 C6 C7 C16 -0.3(8)
C5 C6 C7 C8 178.3(5)
C6 C7 C8 C9 -177.9(5)
C16 C7 C8 C9 0.7(8)
C7 C8 C9 C10 0.1(8)
C8 C9 C10 C15 -1.0(8)
C8 C9 C10 C11 -179.4(5)
C15 C10 C11 C12 1.1(8)
C9 C10 C11 C12 179.5(5)
C10 C11 C12 C13 -0.3(9)
C11 C12 C13 C14 0.1(9)
C12 C13 C14 C15 -0.8(8)
C12 C13 C14 Pt1 177.8(4)
C11 C10 C15 C14 -1.9(8)
C9 C10 C15 C14 179.6(5)
C11 C10 C15 C16 179.5(5)
C9 C10 C15 C16 1.1(8)
C13 C14 C15 C10 1.7(8)
Pt1 C14 C15 C10 -177.1(4)
C13 C14 C15 C16 -179.7(5)
Pt1 C14 C15 C16 1.5(6)
C6 C7 C16 N1 -0.3(8)
C8 C7 C16 N1 -179.0(5)
C6 C7 C16 C15 178.1(5)
C8 C7 C16 C15 -0.6(8)
C10 C15 C16 N1 178.2(5)
C14 C15 C16 N1 -0.5(7)
C10 C15 C16 C7 -0.3(8)
C14 C15 C16 C7 -178.9(5)
N2 C20 C21 C22 -1.2(9)
C20 C21 C22 C23 0.9(8)
C21 C22 C23 C32 -0.9(8)
C21 C22 C23 C24 178.1(6)
C22 C23 C24 C25 -178.3(6)
C32 C23 C24 C25 0.6(8)
C23 C24 C25 C26 0.2(9)
C24 C25 C26 C27 -179.7(6)
C24 C25 C26 C31 -1.1(8)
C31 C26 C27 C28 0.0(8)
C25 C26 C27 C28 178.6(6)
C26 C27 C28 C29 0.7(9)
C27 C28 C29 C30 -1.6(9)
C28 C29 C30 C31 1.7(8)
C28 C29 C30 Pt2 178.6(4)
C29 C30 C31 C26 -1.0(8)
Pt2 C30 C31 C26 -178.5(4)
C29 C30 C31 C32 179.5(5)
Pt2 C30 C31 C32 2.0(6)
C27 C26 C31 C30 0.2(8)
C25 C26 C31 C30 -178.5(5)
C27 C26 C31 C32 179.7(5)
C25 C26 C31 C32 1.0(7)
C22 C23 C32 N2 1.1(8)
C24 C23 C32 N2 -177.9(5)
C22 C23 C32 C31 178.4(5)
C24 C23 C32 C31 -0.6(8)
C30 C31 C32 N2 -3.3(7)
C26 C31 C32 N2 177.2(5)
C30 C31 C32 C23 179.3(5)
C26 C31 C32 C23 -0.2(8)
C5 C4 N1 C16 -0.6(8)
C5 C4 N1 Pt1 -177.0(4)
C7 C16 N1 C4 0.7(8)
C15 C16 N1 C4 -177.7(5)
C7 C16 N1 Pt1 177.7(4)
C15 C16 N1 Pt1 -0.7(6)
C21 C20 N2 C32 1.4(8)
C21 C20 N2 Pt2 179.5(4)
C23 C32 N2 C20 -1.4(8)
C31 C32 N2 C20 -178.8(5)
C23 C32 N2 Pt2 -179.8(4)
C31 C32 N2 Pt2 2.8(6)
